data_4061549
loop_
_publ_author_name
'Roger, M.'
'Belkhiri, L.'
'Thu\'ery, P.'
'Arliguie, T.'
'Fourmigu\'e, M.'
'Boucekkine, A.'
'Ephritikhine, M.'

_publ_section_title
;
Lanthanide(III) / Actinide(III) Differentiation
 in Mixed Cyclopentadienyl / Dithiolene Compounds from
 X-Ray Diffraction and Density Functional Theory Analysis
;
_journal_issue 21
_journal_name_full Organometallics
_journal_page_first 4940
_journal_page_last 4952
_journal_paper_doi 10.1021/om050329z
_journal_volume 24
_journal_year 2005
_chemical_formula_sum 'C64 H100 K2 Nd2 O4 S8'
_chemical_formula_weight 1556.60
_space_group_IT_number 14
_symmetry_cell_setting monoclinic
_symmetry_space_group_name_Hall '-P 2ybc'
_symmetry_space_group_name_H-M 'P 1 21/c 1'
_cell_angle_alpha 90.00
_cell_angle_beta 98.245(16)
_cell_angle_gamma 90.00
_cell_formula_units_Z 2
_cell_length_a 13.8713(19)
_cell_length_b 15.9521(15)
_cell_length_c 16.005(2)
_cell_measurement_temperature 100(2)
_cell_volume 3504.9(7)
_diffrn_ambient_temperature 100(2)
_exptl_crystal_density_diffrn 1.475
_cod_original_sg_symbol_H-M 'P 21/c'
_cod_database_code 4061549

loop_
_symmetry_equiv_pos_as_xyz
'x, y, z'
'-x, y+1/2, -z+1/2'
'-x, -y, -z'
'x, -y-1/2, z-1/2'

loop_
_atom_site_label
_atom_site_type_symbol
_atom_site_fract_x
_atom_site_fract_y
_atom_site_fract_z
_atom_site_U_iso_or_equiv
_atom_site_adp_type
_atom_site_occupancy
_atom_site_symmetry_multiplicity
_atom_site_calc_flag
_atom_site_refinement_flags
_atom_site_disorder_assembly
_atom_site_disorder_group
Nd Nd 0.714170(12) 0.435963(10) 0.779991(9) 0.01569(6) Uani 1 1 d . . .
K K 1.05715(5) 0.44063(4) 0.89366(4) 0.02107(15) Uani 1 1 d . . .
S1 S 0.83103(6) 0.48451(5) 0.92914(4) 0.01894(17) Uani 1 1 d . . .
S2 S 0.88216(6) 0.33508(5) 0.79079(4) 0.01967(17) Uani 1 1 d . . .
S3 S 0.93948(7) 0.22204(5) 0.93163(5) 0.02425(19) Uani 1 1 d . . .
S4 S 0.86248(7) 0.36758(5) 1.06559(4) 0.02464(19) Uani 1 1 d . . .
C1 C 0.8640(2) 0.37969(19) 0.95570(17) 0.0177(6) Uani 1 1 d . . .
C2 C 0.8893(2) 0.32159(18) 0.90103(17) 0.0182(7) Uani 1 1 d . . .
C3 C 0.9869(3) 0.2373(2) 1.0418(2) 0.0309(8) Uani 1 1 d . . .
H3A H 1.0165 0.1855 1.0647 0.037 Uiso 1 1 calc R . .
H3B H 1.0372 0.2800 1.0466 0.037 Uiso 1 1 calc R . .
C4 C 0.9083(3) 0.2634(2) 1.0930(2) 0.0339(9) Uani 1 1 d . . .
H4A H 0.9344 0.2619 1.1525 0.041 Uiso 1 1 calc R . .
H4B H 0.8549 0.2236 1.0835 0.041 Uiso 1 1 calc R . .
C5 C 0.8170(2) 0.5688(2) 0.72231(17) 0.0204(7) Uani 1 1 d . . .
C6 C 0.7990(2) 0.51320(19) 0.65316(18) 0.0202(7) Uani 1 1 d . . .
C7 C 0.6974(2) 0.51259(19) 0.62409(18) 0.0206(7) Uani 1 1 d . . .
C8 C 0.6526(2) 0.5683(2) 0.67551(18) 0.0228(7) Uani 1 1 d . . .
C9 C 0.7266(3) 0.60194(19) 0.73716(19) 0.0230(7) Uani 1 1 d . . .
C10 C 0.9161(3) 0.5962(2) 0.7637(2) 0.0337(9) Uani 1 1 d . . .
H10A H 0.9620 0.5517 0.7605 0.051 Uiso 1 1 calc R . .
H10B H 0.9135 0.6095 0.8218 0.051 Uiso 1 1 calc R . .
H10C H 0.9360 0.6448 0.7353 0.051 Uiso 1 1 calc R . .
C11 C 0.8761(3) 0.4710(2) 0.6111(2) 0.0295(8) Uani 1 1 d . . .
H11A H 0.9091 0.5121 0.5818 0.044 Uiso 1 1 calc R . .
H11B H 0.8463 0.4301 0.5715 0.044 Uiso 1 1 calc R . .
H11C H 0.9220 0.4438 0.6529 0.044 Uiso 1 1 calc R . .
C12 C 0.6492(3) 0.4686(2) 0.54586(19) 0.0315(8) Uani 1 1 d . . .
H12A H 0.6681 0.4952 0.4969 0.047 Uiso 1 1 calc R . .
H12B H 0.5797 0.4718 0.5434 0.047 Uiso 1 1 calc R . .
H12C H 0.6690 0.4109 0.5474 0.047 Uiso 1 1 calc R . .
C13 C 0.5498(3) 0.6019(2) 0.6574(2) 0.0357(9) Uani 1 1 d . . .
H13A H 0.5512 0.6581 0.6362 0.054 Uiso 1 1 calc R . .
H13B H 0.5210 0.6019 0.7085 0.054 Uiso 1 1 calc R . .
H13C H 0.5120 0.5671 0.6161 0.054 Uiso 1 1 calc R . .
C14 C 0.7130(3) 0.6677(2) 0.8013(2) 0.0364(9) Uani 1 1 d . . .
H14A H 0.7564 0.6569 0.8525 0.055 Uiso 1 1 calc R . .
H14B H 0.6469 0.6665 0.8127 0.055 Uiso 1 1 calc R . .
H14C H 0.7270 0.7219 0.7798 0.055 Uiso 1 1 calc R . .
C15 C 0.6209(3) 0.3038(2) 0.8477(2) 0.0292(8) Uani 1 1 d . . .
C16 C 0.5876(2) 0.3024(2) 0.7592(2) 0.0256(7) Uani 1 1 d . . .
C17 C 0.5264(2) 0.3728(2) 0.74035(19) 0.0219(7) Uani 1 1 d . . .
C18 C 0.5253(3) 0.4192(2) 0.8151(2) 0.0250(7) Uani 1 1 d . . .
C19 C 0.5838(3) 0.3763(2) 0.8814(2) 0.0286(8) Uani 1 1 d . . .
C20 C 0.6770(3) 0.2348(3) 0.8966(3) 0.0495(12) Uani 1 1 d . . .
H20A H 0.7123 0.2572 0.9477 0.074 Uiso 1 1 calc R . .
H20B H 0.7219 0.2105 0.8631 0.074 Uiso 1 1 calc R . .
H20C H 0.6326 0.1925 0.9103 0.074 Uiso 1 1 calc R . .
C21 C 0.6077(3) 0.2354(2) 0.6984(3) 0.0417(10) Uani 1 1 d . . .
H21A H 0.5548 0.1960 0.6912 0.063 Uiso 1 1 calc R . .
H21B H 0.6669 0.2068 0.7200 0.063 Uiso 1 1 calc R . .
H21C H 0.6142 0.2603 0.6449 0.063 Uiso 1 1 calc R . .
C22 C 0.4605(3) 0.3853(2) 0.6576(2) 0.0338(9) Uani 1 1 d . . .
H22A H 0.4928 0.3659 0.6120 0.051 Uiso 1 1 calc R . .
H22B H 0.4454 0.4438 0.6499 0.051 Uiso 1 1 calc R . .
H22C H 0.4013 0.3542 0.6582 0.051 Uiso 1 1 calc R . .
C23 C 0.4653(3) 0.4962(2) 0.8260(2) 0.0368(9) Uani 1 1 d . . .
H23A H 0.4223 0.4849 0.8666 0.055 Uiso 1 1 calc R . .
H23B H 0.4278 0.5108 0.7728 0.055 Uiso 1 1 calc R . .
H23C H 0.5078 0.5418 0.8455 0.055 Uiso 1 1 calc R . .
C24 C 0.5948(3) 0.4022(3) 0.9731(2) 0.0452(11) Uani 1 1 d . . .
H24A H 0.6068 0.4614 0.9776 0.068 Uiso 1 1 calc R . .
H24B H 0.6485 0.3725 1.0043 0.068 Uiso 1 1 calc R . .
H24C H 0.5361 0.3891 0.9957 0.068 Uiso 1 1 calc R . .
O1 O 1.1994(2) 0.32714(16) 0.92484(18) 0.0429(7) Uani 1 1 d . . .
O2 O 1.1455(2) 0.47387(15) 0.76098(14) 0.0332(6) Uani 1 1 d . . .
C25 C 1.2966(3) 0.3593(3) 0.9345(3) 0.0471(11) Uani 1 1 d . . .
H25A H 1.3015 0.4100 0.9682 0.057 Uiso 1 1 calc R . .
H25B H 1.3153 0.3721 0.8798 0.057 Uiso 1 1 calc R . .
C26 C 1.3627(3) 0.2912(3) 0.9786(3) 0.0481(11) Uani 1 1 d . . .
H26A H 1.4139 0.2767 0.9458 0.058 Uiso 1 1 calc R . .
H26B H 1.3920 0.3093 1.0343 0.058 Uiso 1 1 calc R . .
C27 C 1.2954(3) 0.2182(2) 0.9842(2) 0.0380(9) Uani 1 1 d . . .
H27A H 1.3255 0.1661 0.9705 0.046 Uiso 1 1 calc R . .
H27B H 1.2771 0.2138 1.0404 0.046 Uiso 1 1 calc R . .
C28 C 1.2090(3) 0.2384(2) 0.9203(3) 0.0380(9) Uani 1 1 d . . .
H28A H 1.2199 0.2212 0.8643 0.046 Uiso 1 1 calc R . .
H28B H 1.1511 0.2106 0.9340 0.046 Uiso 1 1 calc R . .
C29 C 1.1598(3) 0.4064(2) 0.7060(2) 0.0345(9) Uani 1 1 d . . .
H29A H 1.1064 0.3667 0.7028 0.041 Uiso 1 1 calc R . .
H29B H 1.2203 0.3773 0.7254 0.041 Uiso 1 1 calc R . .
C30 C 1.1633(3) 0.4469(2) 0.6215(2) 0.0320(8) Uani 1 1 d . . .
H30A H 1.0983 0.4571 0.5919 0.038 Uiso 1 1 calc R . .
H30B H 1.1992 0.4127 0.5864 0.038 Uiso 1 1 calc R . .
C31 C 1.2162(3) 0.5287(2) 0.6461(2) 0.0264(7) Uani 1 1 d . . .
H31A H 1.2862 0.5214 0.6519 0.032 Uiso 1 1 calc R . .
H31B H 1.1968 0.5722 0.6048 0.032 Uiso 1 1 calc R . .
C32 C 1.1838(3) 0.5493(2) 0.7300(2) 0.0286(8) Uani 1 1 d . . .
H32A H 1.2386 0.5694 0.7695 0.034 Uiso 1 1 calc R . .
H32B H 1.1342 0.5926 0.7229 0.034 Uiso 1 1 calc R . .

loop_
_atom_site_aniso_label
_atom_site_aniso_U_11
_atom_site_aniso_U_22
_atom_site_aniso_U_33
_atom_site_aniso_U_23
_atom_site_aniso_U_13
_atom_site_aniso_U_12
Nd 0.01538(10) 0.01606(8) 0.01526(8) 0.00034(7) 0.00094(5) -0.00161(7)
K 0.0222(4) 0.0221(3) 0.0188(3) -0.0014(3) 0.0025(3) -0.0050(3)
S1 0.0219(5) 0.0175(4) 0.0169(3) -0.0015(3) 0.0011(3) -0.0025(3)
S2 0.0198(5) 0.0227(4) 0.0158(3) -0.0030(3) 0.0002(3) 0.0013(3)
S3 0.0256(5) 0.0190(4) 0.0262(4) 0.0003(3) -0.0030(3) 0.0000(3)
S4 0.0347(6) 0.0238(4) 0.0149(3) 0.0014(3) 0.0020(3) -0.0063(4)
C1 0.0156(18) 0.0208(15) 0.0161(14) 0.0032(11) 0.0001(12) -0.0051(13)
C2 0.0168(19) 0.0191(15) 0.0172(14) 0.0007(11) -0.0027(12) -0.0034(13)
C3 0.034(2) 0.0287(18) 0.0273(17) 0.0076(14) -0.0043(15) -0.0008(16)
C4 0.050(3) 0.0253(18) 0.0257(16) 0.0102(14) 0.0038(16) -0.0043(17)
C5 0.0208(19) 0.0201(15) 0.0197(14) 0.0048(12) 0.0007(12) -0.0044(13)
C6 0.019(2) 0.0227(16) 0.0190(14) 0.0057(12) 0.0033(12) 0.0047(13)
C7 0.023(2) 0.0219(16) 0.0170(14) 0.0025(12) 0.0020(13) 0.0001(13)
C8 0.0199(19) 0.0256(16) 0.0237(14) 0.0073(13) 0.0063(12) 0.0025(15)
C9 0.032(2) 0.0173(15) 0.0207(15) 0.0024(12) 0.0058(13) 0.0024(14)
C10 0.032(2) 0.037(2) 0.0307(18) 0.0124(15) -0.0009(15) -0.0134(17)
C11 0.027(2) 0.0346(19) 0.0295(17) 0.0091(14) 0.0126(15) 0.0087(16)
C12 0.035(2) 0.041(2) 0.0178(15) -0.0010(14) 0.0002(14) -0.0047(17)
C13 0.024(2) 0.040(2) 0.044(2) 0.0150(17) 0.0073(16) 0.0112(17)
C14 0.057(3) 0.0239(18) 0.0313(18) -0.0044(14) 0.0169(18) -0.0005(17)
C15 0.016(2) 0.0262(18) 0.0426(19) 0.0113(15) -0.0059(15) -0.0069(15)
C16 0.0155(19) 0.0211(16) 0.0397(18) -0.0033(14) 0.0022(14) -0.0034(13)
C17 0.0144(19) 0.0239(16) 0.0270(15) 0.0005(13) 0.0020(13) -0.0022(13)
C18 0.020(2) 0.0251(18) 0.0310(16) -0.0008(13) 0.0063(13) -0.0041(14)
C19 0.019(2) 0.038(2) 0.0288(17) 0.0022(14) 0.0035(14) -0.0098(15)
C20 0.032(3) 0.034(2) 0.077(3) 0.031(2) -0.013(2) -0.0156(18)
C21 0.032(3) 0.027(2) 0.064(3) -0.0148(18) 0.0026(19) -0.0019(17)
C22 0.023(2) 0.044(2) 0.0323(18) 0.0019(16) -0.0046(15) -0.0044(17)
C23 0.031(2) 0.035(2) 0.047(2) -0.0055(17) 0.0181(17) -0.0013(17)
C24 0.037(3) 0.076(3) 0.0241(18) -0.0011(18) 0.0088(16) -0.025(2)
O1 0.0360(18) 0.0271(14) 0.0623(17) -0.0025(12) -0.0040(13) 0.0032(12)
O2 0.0475(18) 0.0254(13) 0.0304(12) 0.0003(10) 0.0182(11) -0.0030(12)
C25 0.047(3) 0.032(2) 0.064(3) 0.0005(19) 0.013(2) -0.0135(19)
C26 0.034(3) 0.054(3) 0.058(3) -0.010(2) 0.011(2) -0.008(2)
C27 0.040(3) 0.031(2) 0.044(2) -0.0051(16) 0.0083(18) 0.0039(17)
C28 0.031(2) 0.0261(19) 0.056(2) -0.0137(17) 0.0034(18) -0.0014(16)
C29 0.049(3) 0.0254(18) 0.0317(18) -0.0040(14) 0.0129(17) -0.0008(17)
C30 0.034(2) 0.036(2) 0.0278(16) -0.0030(15) 0.0081(14) -0.0013(17)
C31 0.024(2) 0.0291(17) 0.0280(16) 0.0035(13) 0.0097(14) 0.0045(15)
C32 0.033(2) 0.0229(18) 0.0319(17) 0.0014(13) 0.0125(15) -0.0021(15)

loop_
_geom_bond_atom_site_label_1
_geom_bond_atom_site_label_2
_geom_bond_distance
_geom_bond_site_symmetry_2
_geom_bond_publ_flag
Nd C9 2.747(3) . ?
Nd C16 2.750(3) . ?
Nd C8 2.752(3) . ?
Nd C7 2.758(3) . ?
Nd C19 2.766(3) . ?
Nd C18 2.770(3) . ?
Nd C15 2.773(3) . ?
Nd C6 2.776(3) . ?
Nd C17 2.780(3) . ?
Nd C5 2.785(3) . ?
Nd S1 2.7958(9) . ?
Nd S2 2.8168(9) . ?
Nd C1 3.370(3) . ?
Nd C2 3.411(3) . ?
Nd K 4.8443(11) . ?
Nd Nd 10.0317(18) 3_767 ?
K O2 2.653(2) . ?
K O1 2.671(3) . ?
K C2 3.020(3) . ?
K C1 3.142(3) . ?
K S2 3.2080(11) . ?
K S1 3.2578(10) 3_767 ?
K S4 3.2894(11) 3_767 ?
K S1 3.3408(12) . ?
K K 4.3859(14) 3_767 ?
S1 C1 1.769(3) . ?
S1 K 3.2578(10) 3_767 ?
S2 C2 1.766(3) . ?
S3 C2 1.774(3) . ?
S3 C3 1.808(3) . ?
S4 C1 1.773(3) . ?
S4 C4 1.811(4) . ?
S4 K 3.2894(11) 3_767 ?
C1 C2 1.355(4) . ?
C3 C4 1.514(5) . ?
C5 C6 1.413(4) . ?
C5 C9 1.413(5) . ?
C5 C10 1.502(5) . ?
C6 C7 1.419(5) . ?
C6 C11 1.502(5) . ?
C7 C8 1.415(5) . ?
C7 C12 1.506(4) . ?
C8 C9 1.423(5) . ?
C8 C13 1.511(5) . ?
C9 C14 1.498(4) . ?
C15 C19 1.405(5) . ?
C15 C16 1.425(5) . ?
C15 C20 1.502(5) . ?
C16 C17 1.414(5) . ?
C16 C21 1.500(5) . ?
C17 C18 1.408(4) . ?
C17 C22 1.512(4) . ?
C18 C19 1.417(5) . ?
C18 C23 1.506(5) . ?
C19 C24 1.512(5) . ?
O1 C28 1.425(4) . ?
O1 C25 1.431(5) . ?
O2 C29 1.422(4) . ?
O2 C32 1.432(4) . ?
C25 C26 1.527(6) . ?
C26 C27 1.503(6) . ?
C27 C28 1.495(5) . ?
C29 C30 1.506(5) . ?
C30 C31 1.520(5) . ?
C31 C32 1.512(4) . ?
